data_4332474
loop_
_publ_author_name
'Hanauer, Tobias'
'Aschenbrenner, J\"urgen C.'
'Korber, Nikolaus'

_publ_section_title
;
 Dimers of Heptapnictide Anions:&#x00A0; As144-and P144-in the Crystal
 Structures of [Rb(18-crown-6)]4As14&#x00B7;6NH3and
 [Li(NH3)4]4P14&#x00B7;NH3
;
_journal_issue 17
_journal_name_full 'Inorganic Chemistry'
_journal_page_first 6723
_journal_page_last 6727
_journal_paper_doi 10.1021/ic060418j
_journal_volume 45
_journal_year 2006
_chemical_formula_moiety 'P14, 18(H3 N), 4(Li)'
_chemical_formula_sum 'H54 Li4 N18 P14'
_chemical_formula_weight 767.95
_chemical_name_systematic
; 
 Tetrakis(Tetraamminelithium)Tetradekaphosphide-Ammonia(1/1) 
;
_space_group_IT_number 2
_symmetry_cell_setting triclinic
_symmetry_space_group_name_Hall '-P 1'
_symmetry_space_group_name_H-M 'P -1'
_atom_sites_solution_hydrogens geom
_atom_sites_solution_primary direct
_atom_sites_solution_secondary difmap
_audit_creation_method SHELXL-97
_cell_angle_alpha 99.24(3)
_cell_angle_beta 91.66(3)
_cell_angle_gamma 118.45(3)
_cell_formula_units_Z 1
_cell_length_a 9.283(3)
_cell_length_b 9.508(3)
_cell_length_c 13.466(4)
_cell_measurement_reflns_used 5987
_cell_measurement_temperature 123(2)
_cell_measurement_theta_max 23.26
_cell_measurement_theta_min 2.51
_cell_volume 1023.8(6)
_computing_cell_refinement 'Stoe IPDS Software Vers2.89'
_computing_data_collection 'Stoe IPDS Software Vers2.89'
_computing_data_reduction 'Stoe IPDS Software Vers2.89'
_computing_publication_material 'CIFTAB in SHELXL 97'
_computing_structure_refinement 'SHELXL-97 (Sheldrick, 1997)'
_computing_structure_solution 'SHELXS-97 (Sheldrick, 1990)'
_diffrn_ambient_temperature 123(2)
_diffrn_measured_fraction_theta_full 0.946
_diffrn_measured_fraction_theta_max 0.946
_diffrn_measurement_device_type 'Stoe Imaging Plate Diffraction System'
_diffrn_measurement_method Phi
_diffrn_radiation_monochromator graphite
_diffrn_radiation_source 'fine-focus sealed tube'
_diffrn_radiation_type MoK\a
_diffrn_radiation_wavelength 0.71073
_diffrn_reflns_av_R_equivalents 0.0674
_diffrn_reflns_av_sigmaI/netI 0.0780
_diffrn_reflns_limit_h_max 10
_diffrn_reflns_limit_h_min -10
_diffrn_reflns_limit_k_max 10
_diffrn_reflns_limit_k_min -10
_diffrn_reflns_limit_l_max 14
_diffrn_reflns_limit_l_min -14
_diffrn_reflns_number 5987
_diffrn_reflns_theta_full 23.26
_diffrn_reflns_theta_max 23.26
_diffrn_reflns_theta_min 2.51
_diffrn_standards_decay_% 0
_diffrn_standards_interval_count 0
_diffrn_standards_interval_time 0
_diffrn_standards_number 0
_exptl_absorpt_coefficient_mu 0.599
_exptl_absorpt_correction_T_max 0.890
_exptl_absorpt_correction_T_min 0.880
_exptl_absorpt_correction_type empirical
_exptl_absorpt_process_details 'DelRefAbs from Platon'
_exptl_crystal_colour red
_exptl_crystal_density_diffrn 1.246
_exptl_crystal_density_method 'not measured'
_exptl_crystal_description block
_exptl_crystal_F_000 402
_exptl_crystal_size_max 0.2
_exptl_crystal_size_mid 0.2
_exptl_crystal_size_min 0.2
_refine_diff_density_max 0.693
_refine_diff_density_min -0.434
_refine_diff_density_rms 0.087
_refine_ls_extinction_method none
_refine_ls_goodness_of_fit_ref 0.934
_refine_ls_hydrogen_treatment constr
_refine_ls_matrix_type full
_refine_ls_number_parameters 175
_refine_ls_number_reflns 2785
_refine_ls_number_restraints 0
_refine_ls_restrained_S_all 0.934
_refine_ls_R_factor_all 0.0568
_refine_ls_R_factor_gt 0.0409
_refine_ls_shift/su_max 0.000
_refine_ls_shift/su_mean 0.000
_refine_ls_structure_factor_coef Fsqd
_refine_ls_weighting_details 'calc w=1/[\s^2^(Fo^2^)+(0.0588P)^2^+0.0000P] where P=(Fo^2^+2Fc^2^)/3'
_refine_ls_weighting_scheme calc
_refine_ls_wR_factor_gt 0.1006
_refine_ls_wR_factor_ref 0.1050
_reflns_number_gt 2057
_reflns_number_total 2785
_reflns_threshold_expression >2sigma(I)
_cod_data_source_file ic060418jsup2.cif
_cod_data_source_block H54Li4N18P14
_cod_original_sg_symbol_H-M P-1
_cod_database_code 4332474

loop_
_symmetry_equiv_pos_as_xyz
'x, y, z'
'-x, -y, -z'

loop_
_atom_site_label
_atom_site_type_symbol
_atom_site_fract_x
_atom_site_fract_y
_atom_site_fract_z
_atom_site_U_iso_or_equiv
_atom_site_adp_type
_atom_site_occupancy
_atom_site_symmetry_multiplicity
_atom_site_calc_flag
_atom_site_refinement_flags
P1 P 0.66422(14) 0.79613(13) 0.61820(7) 0.0254(3) Uani 1 1 d .
P2 P 0.62619(12) 0.55479(13) 0.54149(7) 0.0185(3) Uani 1 1 d .
P3 P 0.45181(14) 0.74013(15) 0.69787(8) 0.0305(3) Uani 1 1 d .
P4 P 0.85772(13) 0.83546(14) 0.73206(8) 0.0272(3) Uani 1 1 d .
P5 P 0.55018(13) 0.42069(13) 0.66537(7) 0.0208(3) Uani 1 1 d .
P6 P 0.45618(13) 0.55936(15) 0.77013(7) 0.0271(3) Uani 1 1 d .
P7 P 0.72239(13) 0.62075(14) 0.79343(7) 0.0249(3) Uani 1 1 d .
Li1 Li 0.3382(9) 0.1426(9) 0.9245(5) 0.0296(16) Uani 1 1 d .
N1 N 0.5688(4) 0.3406(4) 0.9665(2) 0.0293(8) Uani 1 1 d .
H1A H 0.6449 0.3063 0.9688 0.044 Uiso 1 1 calc R
H1B H 0.5723 0.3968 1.0288 0.044 Uiso 1 1 calc R
H1C H 0.5916 0.4068 0.9206 0.044 Uiso 1 1 calc R
N2 N 0.3125(4) 0.0292(4) 0.7759(2) 0.0287(8) Uani 1 1 d .
H2A H 0.3584 0.1059 0.7370 0.043 Uiso 1 1 calc R
H2B H 0.2034 -0.0367 0.7530 0.043 Uiso 1 1 calc R
H2C H 0.3643 -0.0318 0.7721 0.043 Uiso 1 1 calc R
N3 N 0.1624(5) 0.2185(5) 0.9152(3) 0.0371(9) Uani 1 1 d .
H3A H 0.1967 0.2991 0.8787 0.056 Uiso 1 1 calc R
H3B H 0.1493 0.2571 0.9787 0.056 Uiso 1 1 calc R
H3C H 0.0645 0.1326 0.8843 0.056 Uiso 1 1 calc R
N4 N 0.3022(5) 0.0096(5) 1.0385(3) 0.0374(9) Uani 1 1 d .
H4A H 0.2413 -0.0989 1.0114 0.056 Uiso 1 1 calc R
H4B H 0.2479 0.0383 1.0858 0.056 Uiso 1 1 calc R
H4C H 0.4018 0.0311 1.0682 0.056 Uiso 1 1 calc R
Li2 Li 0.9050(9) 0.2816(9) 0.6263(5) 0.0330(17) Uani 1 1 d .
N5 N 0.7861(5) 0.2246(5) 0.7541(3) 0.0335(9) Uani 1 1 d .
H5A H 0.7104 0.2597 0.7581 0.050 Uiso 1 1 calc R
H5B H 0.8615 0.2745 0.8105 0.050 Uiso 1 1 calc R
H5C H 0.7342 0.1146 0.7498 0.050 Uiso 1 1 calc R
N6 N 1.0072(5) 0.5272(5) 0.6279(3) 0.0338(9) Uani 1 1 d .
H6A H 0.9573 0.5425 0.5746 0.051 Uiso 1 1 calc R
H6B H 1.1171 0.5700 0.6229 0.051 Uiso 1 1 calc R
H6C H 0.9923 0.5777 0.6869 0.051 Uiso 1 1 calc R
N7 N 1.0757(5) 0.2013(5) 0.6165(3) 0.0427(10) Uani 1 1 d .
H7A H 1.0338 0.1031 0.6358 0.064 Uiso 1 1 calc R
H7B H 1.1697 0.2749 0.6579 0.064 Uiso 1 1 calc R
H7C H 1.0988 0.1903 0.5514 0.064 Uiso 1 1 calc R
N8 N 0.7272(7) 0.1477(6) 0.5048(3) 0.0775(18) Uani 1 1 d .
H8A H 0.6869 0.2103 0.4843 0.116 Uiso 1 1 calc R
H8B H 0.6437 0.0589 0.5230 0.116 Uiso 1 1 calc R
H8C H 0.7719 0.1145 0.4530 0.116 Uiso 1 1 calc R
N9 N 0.1017(10) 0.6315(9) 0.9097(7) 0.125(4) Uani 1 1 d G
H9A H 0.1344 0.5937 0.8741 0.188 Uiso 1 1 d G
H9B H 0.0234 0.6245 0.8799 0.188 Uiso 1 1 d G
H9C H 0.0490 0.5666 0.9375 0.188 Uiso 1 1 d G

loop_
_atom_site_aniso_label
_atom_site_aniso_U_11
_atom_site_aniso_U_22
_atom_site_aniso_U_33
_atom_site_aniso_U_23
_atom_site_aniso_U_13
_atom_site_aniso_U_12
P1 0.0338(6) 0.0154(7) 0.0199(5) 0.0045(4) -0.0050(4) 0.0066(5)
P2 0.0183(5) 0.0203(7) 0.0117(5) 0.0025(4) 0.0006(4) 0.0056(5)
P3 0.0344(7) 0.0315(8) 0.0292(6) -0.0043(5) -0.0061(5) 0.0226(6)
P4 0.0238(6) 0.0220(7) 0.0235(5) -0.0007(5) -0.0058(4) 0.0036(5)
P5 0.0266(6) 0.0163(6) 0.0182(5) 0.0058(4) -0.0007(4) 0.0089(5)
P6 0.0279(6) 0.0324(8) 0.0168(5) 0.0043(5) 0.0059(4) 0.0112(6)
P7 0.0311(6) 0.0266(7) 0.0163(5) 0.0045(4) -0.0055(4) 0.0139(5)
Li1 0.033(4) 0.027(5) 0.026(3) 0.004(3) 0.003(3) 0.012(4)
N1 0.033(2) 0.034(2) 0.0188(16) 0.0095(16) 0.0034(14) 0.0138(19)
N2 0.031(2) 0.027(2) 0.0285(18) 0.0038(16) 0.0040(15) 0.0143(18)
N3 0.037(2) 0.032(3) 0.035(2) -0.0049(17) 0.0022(17) 0.014(2)
N4 0.045(2) 0.030(3) 0.0287(19) 0.0073(17) 0.0033(16) 0.012(2)
Li2 0.041(4) 0.031(5) 0.025(3) 0.010(3) 0.005(3) 0.014(4)
N5 0.041(2) 0.027(2) 0.0339(19) 0.0100(17) 0.0064(17) 0.017(2)
N6 0.035(2) 0.034(3) 0.0283(19) 0.0067(17) 0.0081(16) 0.012(2)
N7 0.034(2) 0.033(3) 0.054(2) 0.013(2) 0.0192(18) 0.008(2)
N8 0.109(4) 0.026(3) 0.058(3) 0.012(2) -0.046(3) 0.003(3)
N9 0.107(6) 0.095(6) 0.160(7) -0.085(5) -0.100(6) 0.078(5)

loop_
_atom_type_symbol
_atom_type_description
_atom_type_scat_dispersion_real
_atom_type_scat_dispersion_imag
_atom_type_scat_source
P P 0.1023 0.0942 'International Tables Vol C Tables 4.2.6.8 and 6.1.1.4'
N N 0.0061 0.0033 'International Tables Vol C Tables 4.2.6.8 and 6.1.1.4'
Li Li -0.0003 0.0001 'International Tables Vol C Tables 4.2.6.8 and 6.1.1.4'
H H 0.0000 0.0000 'International Tables Vol C Tables 4.2.6.8 and 6.1.1.4'

loop_
_geom_angle_atom_site_label_1
_geom_angle_atom_site_label_2
_geom_angle_atom_site_label_3
_geom_angle
_geom_angle_site_symmetry_3
P3 P1 P4 104.74(6) .
P3 P1 P2 104.30(7) .
P4 P1 P2 94.20(7) .
P5 P2 P1 100.27(6) .
P5 P2 P2 96.05(7) 2_666
P1 P2 P2 101.32(8) 2_666
P6 P3 P1 98.93(6) .
P7 P4 P1 98.43(7) .
P2 P5 P7 98.60(6) .
P2 P5 P6 104.18(6) .
P7 P5 P6 60.13(5) .
P3 P6 P5 107.84(6) .
P3 P6 P7 106.29(7) .
P5 P6 P7 59.83(6) .
P4 P7 P5 107.38(6) .
P4 P7 P6 105.72(6) .
P5 P7 P6 60.05(6) .
N1 Li1 N2 111.2(3) .
N1 Li1 N4 104.7(3) .
N2 Li1 N4 119.2(4) .
N1 Li1 N3 110.2(4) .
N2 Li1 N3 100.5(3) .
N4 Li1 N3 111.1(3) .
Li1 N1 H1A 109.5 .
Li1 N1 H1B 109.5 .
H1A N1 H1B 109.5 .
Li1 N1 H1C 109.5 .
H1A N1 H1C 109.5 .
H1B N1 H1C 109.5 .
Li1 N2 H2A 109.5 .
Li1 N2 H2B 109.5 .
H2A N2 H2B 109.5 .
Li1 N2 H2C 109.5 .
H2A N2 H2C 109.5 .
H2B N2 H2C 109.5 .
Li1 N3 H3A 109.5 .
Li1 N3 H3B 109.5 .
H3A N3 H3B 109.5 .
Li1 N3 H3C 109.5 .
H3A N3 H3C 109.5 .
H3B N3 H3C 109.5 .
Li1 N4 H4A 109.5 .
Li1 N4 H4B 109.5 .
H4A N4 H4B 109.5 .
Li1 N4 H4C 109.5 .
H4A N4 H4C 109.5 .
H4B N4 H4C 109.5 .
N8 Li2 N6 110.8(3) .
N8 Li2 N7 106.9(4) .
N6 Li2 N7 112.9(4) .
N8 Li2 N5 105.8(4) .
N6 Li2 N5 110.5(4) .
N7 Li2 N5 109.7(3) .
Li2 N5 H5A 109.5 .
Li2 N5 H5B 109.5 .
H5A N5 H5B 109.5 .
Li2 N5 H5C 109.5 .
H5A N5 H5C 109.5 .
H5B N5 H5C 109.5 .
Li2 N6 H6A 109.5 .
Li2 N6 H6B 109.5 .
H6A N6 H6B 109.5 .
Li2 N6 H6C 109.5 .
H6A N6 H6C 109.5 .
H6B N6 H6C 109.5 .
Li2 N7 H7A 109.5 .
Li2 N7 H7B 109.5 .
H7A N7 H7B 109.5 .
Li2 N7 H7C 109.5 .
H7A N7 H7C 109.5 .
H7B N7 H7C 109.5 .
Li2 N8 H8A 109.5 .
Li2 N8 H8B 109.5 .
H8A N8 H8B 109.5 .
Li2 N8 H8C 109.5 .
H8A N8 H8C 109.5 .
H8B N8 H8C 109.5 .
H9A N9 H9B 105.9 .
H9A N9 H9C 104.9 .
H9B N9 H9C 91.5 .

loop_
_geom_bond_atom_site_label_1
_geom_bond_atom_site_label_2
_geom_bond_distance
_geom_bond_site_symmetry_2
P1 P3 2.1513(18) .
P1 P4 2.1757(16) .
P1 P2 2.2143(17) .
P2 P5 2.1909(15) .
P2 P2 2.230(2) 2_666
P3 P6 2.1222(17) .
P4 P7 2.1417(18) .
P5 P7 2.244(2) .
P5 P6 2.2495(16) .
P6 P7 2.2512(18) .
Li1 N1 2.048(8) .
Li1 N2 2.064(8) .
Li1 N4 2.078(7) .
Li1 N3 2.083(7) .
N1 H1A 0.9100 .
N1 H1B 0.9100 .
N1 H1C 0.9100 .
N2 H2A 0.9100 .
N2 H2B 0.9100 .
N2 H2C 0.9100 .
N3 H3A 0.9100 .
N3 H3B 0.9100 .
N3 H3C 0.9100 .
N4 H4A 0.9100 .
N4 H4B 0.9100 .
N4 H4C 0.9100 .
Li2 N8 2.049(8) .
Li2 N6 2.056(8) .
Li2 N7 2.060(8) .
Li2 N5 2.077(7) .
N5 H5A 0.9100 .
N5 H5B 0.9100 .
N5 H5C 0.9100 .
N6 H6A 0.9100 .
N6 H6B 0.9100 .
N6 H6C 0.9100 .
N7 H7A 0.9100 .
N7 H7B 0.9100 .
N7 H7C 0.9100 .
N8 H8A 0.9100 .
N8 H8B 0.9100 .
N8 H8C 0.9100 .
N9 H9A 0.7125 .
N9 H9B 0.7884 .
N9 H9C 0.7472 .

loop_
_geom_hbond_atom_site_label_D
_geom_hbond_atom_site_label_H
_geom_hbond_atom_site_label_A
_geom_hbond_distance_DH
_geom_hbond_distance_HA
_geom_hbond_distance_DA
_geom_hbond_angle_DHA
_geom_hbond_site_symmetry_A
N1 H1A N9 0.91 2.59 3.316(6) 137.4 2_667
N4 H4A N9 0.91 2.39 3.291(7) 168.6 1_545
